data_1010540
loop_
_publ_author_name
'Ketelaar, J A A'

_publ_section_title
;
Crystal Structure of the Low Temperature Modification of Ammonium
Bromide
;
_journal_coden_ASTM NATUAS
_journal_name_full 'Nature (London)'
_journal_page_first 250
_journal_page_last 251
_journal_volume 134
_journal_year 1934
_chemical_formula_structural 'N H4 Br'
_chemical_formula_sum 'Br H4 N'
_chemical_name_systematic 'Ammonium bromide'
_space_group_IT_number 129
_symmetry_cell_setting tetragonal
_symmetry_space_group_name_Hall 'P 4ab 2ab -1ab'
_symmetry_space_group_name_H-M 'P 4/n m m :1'
_cell_angle_alpha 90
_cell_angle_beta 90
_cell_angle_gamma 90
_cell_formula_units_Z 2
_cell_length_a 6.007(6)
_cell_length_b 6.007(6)
_cell_length_c 4.035(4)
_cell_volume 145.6
_cod_original_sg_symbol_H-M 'P 4/n m m S'
_cod_original_formula_sum 'H4 Br N'
_cod_database_code 1010540
_cod_depositor_comments
;
 Removing dummy H atoms since the hydrogen atoms they represent are already
 marked using the _atom_site_attached_hydrogens data item.

 Antanas Vaitkus,
 2017-09-11
;

loop_
_symmetry_equiv_pos_as_xyz
x,y,z
-x,-y,z
1/2+x,1/2+y,-z
1/2-x,1/2-y,-z
-x,y,z
x,-y,z
1/2-x,1/2+y,-z
1/2+x,1/2-y,-z
-y,x,-z
y,-x,-z
1/2-y,1/2+x,z
1/2+y,1/2-x,z
y,x,-z
-y,-x,-z
1/2+y,1/2+x,z
1/2-y,1/2-x,z

loop_
_atom_site_label
_atom_site_type_symbol
_atom_site_symmetry_multiplicity
_atom_site_Wyckoff_symbol
_atom_site_fract_x
_atom_site_fract_y
_atom_site_fract_z
_atom_site_occupancy
_atom_site_attached_hydrogens
_atom_site_calc_flag
Br1 Br1- 2 c 0. 0.5 0.030(5) 1. 0 d
N1 N3- 2 b 0. 0. 0.5 1. 4 d

loop_
_atom_type_symbol
_atom_type_oxidation_number
Br1- -1.000
N3- -3.000
